data_7053112
loop_
_publ_author_name
'Wu, Meng'
'Wang, Zi-Wen'
'Liu, Yu-Xiu'
'Song, Hai-Bin'
'Zhang, Ao'
'Meng, Ling-Hua'
'Wang, Qing-Min'

_publ_section_title
;
 Different salt derivatives of phenanthroindolizidine alkaloids display
 different in vitro antitumor activity
;
_journal_issue 6
_journal_name_full 'New Journal of Chemistry'
_journal_page_first 1817
_journal_paper_doi 10.1039/c3nj00031a
_journal_volume 37
_journal_year 2013
_chemical_formula_moiety 'C24.78 H31.11 I N O4.78'
_chemical_formula_sum 'C24.78 H31.11 I N O4.78'
_chemical_formula_weight 546.29
_chemical_name_systematic
;
?
;
_space_group_IT_number 15
_symmetry_cell_setting monoclinic
_symmetry_space_group_name_Hall '-C 2yc'
_symmetry_space_group_name_H-M 'C 1 2/c 1'
_atom_sites_solution_hydrogens geom
_atom_sites_solution_primary direct
_atom_sites_solution_secondary difmap
_audit_creation_method SHELXL-97
_cell_angle_alpha 90.00
_cell_angle_beta 92.21(3)
_cell_angle_gamma 90.00
_cell_formula_units_Z 8
_cell_length_a 14.507(3)
_cell_length_b 16.714(3)
_cell_length_c 20.116(4)
_cell_measurement_reflns_used 6289
_cell_measurement_temperature 113(2)
_cell_measurement_theta_max 27.8346
_cell_measurement_theta_min 2.7083
_cell_volume 4873.9(17)
_computing_cell_refinement crystalclear
_computing_data_collection crystalclear
_computing_data_reduction crystalclear
_computing_molecular_graphics 'Bruker SHELXTL'
_computing_publication_material 'Bruker SHELXTL'
_computing_structure_refinement 'SHELXL-97 (Sheldrick, 1997)'
_computing_structure_solution 'SHELXS-97 (Sheldrick, 1990)'
_diffrn_ambient_temperature 113(2)
_diffrn_measured_fraction_theta_full 0.998
_diffrn_measured_fraction_theta_max 0.998
_diffrn_measurement_device_type 'Bruker P4'
_diffrn_measurement_method '\w scans'
_diffrn_radiation_monochromator graphite
_diffrn_radiation_source 'fine-focus sealed tube'
_diffrn_radiation_type MoK\a
_diffrn_radiation_wavelength 0.71073
_diffrn_reflns_av_R_equivalents 0.0606
_diffrn_reflns_av_sigmaI/netI 0.0466
_diffrn_reflns_limit_h_max 17
_diffrn_reflns_limit_h_min -15
_diffrn_reflns_limit_k_max 19
_diffrn_reflns_limit_k_min -19
_diffrn_reflns_limit_l_max 23
_diffrn_reflns_limit_l_min -22
_diffrn_reflns_number 20082
_diffrn_reflns_theta_full 25.02
_diffrn_reflns_theta_max 25.02
_diffrn_reflns_theta_min 2.71
_diffrn_standards_decay_% 0
_diffrn_standards_interval_count 0
_diffrn_standards_interval_time 0
_diffrn_standards_number 0
_exptl_absorpt_coefficient_mu 1.347
_exptl_absorpt_correction_T_max 0.8550
_exptl_absorpt_correction_T_min 0.7744
_exptl_absorpt_correction_type multi-scan
_exptl_absorpt_process_details Crystalclear
_exptl_crystal_colour Colorless
_exptl_crystal_density_diffrn 1.489
_exptl_crystal_density_method 'not measured'
_exptl_crystal_description Prism
_exptl_crystal_F_000 2224
_exptl_crystal_size_max 0.20
_exptl_crystal_size_mid 0.18
_exptl_crystal_size_min 0.12
_platon_squeeze_details
;
;
_refine_diff_density_max 0.383
_refine_diff_density_min -0.680
_refine_diff_density_rms 0.083
_refine_ls_extinction_method none
_refine_ls_goodness_of_fit_ref 1.144
_refine_ls_hydrogen_treatment constr
_refine_ls_matrix_type full
_refine_ls_number_parameters 282
_refine_ls_number_reflns 4285
_refine_ls_number_restraints 1
_refine_ls_restrained_S_all 1.144
_refine_ls_R_factor_all 0.0702
_refine_ls_R_factor_gt 0.0558
_refine_ls_shift/su_max 0.001
_refine_ls_shift/su_mean 0.000
_refine_ls_structure_factor_coef Fsqd
_refine_ls_weighting_details 'calc w=1/[\s^2^(Fo^2^)+(0.0443P)^2^+17.9673P] where P=(Fo^2^+2Fc^2^)/3'
_refine_ls_weighting_scheme calc
_refine_ls_wR_factor_gt 0.1257
_refine_ls_wR_factor_ref 0.1329
_reflns_number_gt 3564
_reflns_number_total 4285
_reflns_threshold_expression >2sigma(I)
_cod_data_source_file c3nj00031a.txt
_cod_data_source_block r120321b1
_cod_depositor_comments
;
The following automatic conversions were performed:

'_symmetry_cell_setting' value 'Monoclinic' changed to 'monoclinic'
according to /home/saulius/struct/CIF-dictionaries/cif_core.dic
dictionary named 'cif_core.dic' version 2.4.2 from 2011-04-26.

Automatic conversion script
Id: cif_fix_values 1891 2012-01-12 08:04:46Z andrius 
;
_cod_original_cell_volume 4873.9(16)
_cod_original_sg_symbol_H-M C2/c
_cod_database_code 7053112

loop_
_symmetry_equiv_pos_as_xyz
'x, y, z'
'-x, y, -z+1/2'
'x+1/2, y+1/2, z'
'-x+1/2, y+1/2, -z+1/2'
'-x, -y, -z'
'x, -y, z-1/2'
'-x+1/2, -y+1/2, -z'
'x+1/2, -y+1/2, z-1/2'

loop_
_atom_site_label
_atom_site_type_symbol
_atom_site_fract_x
_atom_site_fract_y
_atom_site_fract_z
_atom_site_U_iso_or_equiv
_atom_site_adp_type
_atom_site_occupancy
_atom_site_symmetry_multiplicity
_atom_site_calc_flag
_atom_site_refinement_flags
_atom_site_disorder_assembly
_atom_site_disorder_group
I1 I 0.38109(3) 0.03166(2) 0.63135(2) 0.05963(18) Uani 1 1 d . . .
O1 O 0.1192(3) 0.7816(2) 0.34728(17) 0.0558(11) Uani 1 1 d . . .
O2 O 0.1090(3) 0.9213(2) 0.39804(16) 0.0518(10) Uani 1 1 d . A .
O3 O 0.1213(3) 0.9665(2) 0.76015(17) 0.0543(10) Uani 1 1 d . . .
O4 O 0.1237(3) 0.8414(2) 0.83288(17) 0.0564(10) Uani 1 1 d . A .
C1 C 0.1376(6) 0.4254(3) 0.5656(3) 0.078(2) Uani 1 1 d . . .
H1A H 0.0897 0.4038 0.5352 0.093 Uiso 0.503(7) 1 d PR A 1
H1B H 0.1990 0.4250 0.5434 0.093 Uiso 0.503(7) 1 d PR A 1
H1C H 0.0732 0.4287 0.5478 0.093 Uiso 0.497(7) 1 d PR A 2
H1D H 0.1791 0.4020 0.5319 0.093 Uiso 0.497(7) 1 d PR A 2
C2 C 0.1373(5) 0.3804(3) 0.6298(3) 0.0633(17) Uani 1 1 d . A .
H2A H 0.1916 0.3445 0.6338 0.076 Uiso 1 1 calc R . .
H2B H 0.0807 0.3475 0.6319 0.076 Uiso 1 1 calc R . .
C3 C 0.1407(5) 0.4421(3) 0.6856(3) 0.0574(16) Uani 1 1 d . . .
H3A H 0.1848 0.4275 0.7213 0.069 Uiso 0.503(7) 1 d PR A 1
H3B H 0.0772 0.4474 0.7041 0.069 Uiso 0.503(7) 1 d PR A 1
H3C H 0.2021 0.4456 0.7081 0.069 Uiso 0.497(7) 1 d PR A 2
H3D H 0.0922 0.4287 0.7183 0.069 Uiso 0.497(7) 1 d PR A 2
N1 N 0.1104(7) 0.5128(5) 0.5860(5) 0.0450(19) Uani 0.503(7) 1 d PD A 1
H1E H 0.0477 0.5167 0.5935 0.054 Uiso 0.503(7) 1 calc PR A 1
C4 C 0.1661(9) 0.5191(10) 0.6489(6) 0.038(2) Uani 0.503(7) 1 d PD A 1
H4A H 0.2331 0.5181 0.6390 0.046 Uiso 0.503(7) 1 calc PR A 1
N1' N 0.1197(8) 0.5204(8) 0.6488(5) 0.038(2) Uani 0.497(7) 1 d PD A 2
H1'A H 0.0571 0.5217 0.6370 0.046 Uiso 0.497(7) 1 calc PR A 2
C4' C 0.1724(9) 0.5111(6) 0.5877(6) 0.0450(19) Uani 0.497(7) 1 d PD A 2
H4'A H 0.2406 0.5126 0.5970 0.054 Uiso 0.497(7) 1 calc PR A 2
C5 C 0.1444(4) 0.5950(3) 0.6837(3) 0.0504(14) Uani 1 1 d . . .
H5A H 0.1905 0.6046 0.7193 0.061 Uiso 0.503(7) 1 d PR A 1
H5B H 0.0824 0.5874 0.7043 0.061 Uiso 0.503(7) 1 d PR A 1
H5C H 0.2085 0.5882 0.7013 0.061 Uiso 0.497(7) 1 d PR A 2
H5D H 0.1017 0.6033 0.7214 0.061 Uiso 0.497(7) 1 d PR A 2
C6 C 0.1386(3) 0.6659(3) 0.6374(2) 0.0358(11) Uani 1 1 d . A .
C7 C 0.1328(3) 0.7441(3) 0.6678(2) 0.0362(11) Uani 1 1 d . . .
C8 C 0.1312(3) 0.7536(3) 0.7376(2) 0.0393(12) Uani 1 1 d . A .
H8 H 0.1339 0.7075 0.7652 0.047 Uiso 1 1 calc R . .
C9 C 0.1260(4) 0.8266(3) 0.7660(2) 0.0433(12) Uani 1 1 d . . .
C10 C 0.1243(4) 0.8961(3) 0.7255(2) 0.0406(12) Uani 1 1 d . A .
C11 C 0.1261(4) 0.8888(3) 0.6578(2) 0.0395(12) Uani 1 1 d . . .
H11 H 0.1256 0.9358 0.6312 0.047 Uiso 1 1 calc R A .
C12 C 0.1287(3) 0.8127(3) 0.6264(2) 0.0362(11) Uani 1 1 d . A .
C13 C 0.1264(3) 0.8032(3) 0.5547(2) 0.0326(10) Uani 1 1 d . . .
C14 C 0.1199(3) 0.8696(3) 0.5107(2) 0.0381(11) Uani 1 1 d . A .
H14 H 0.1180 0.9221 0.5287 0.046 Uiso 1 1 calc R . .
C15 C 0.1161(4) 0.8602(3) 0.4436(2) 0.0403(12) Uani 1 1 d . . .
C16 C 0.1216(4) 0.7827(3) 0.4150(2) 0.0398(12) Uani 1 1 d . A .
C17 C 0.1282(4) 0.7174(3) 0.4565(2) 0.0395(12) Uani 1 1 d . . .
H17 H 0.1319 0.6654 0.4378 0.047 Uiso 1 1 calc R A .
C18 C 0.1298(3) 0.7260(3) 0.5264(2) 0.0326(10) Uani 1 1 d . A .
C19 C 0.1366(3) 0.6572(3) 0.5701(2) 0.0373(11) Uani 1 1 d . . .
C20 C 0.1401(4) 0.5753(3) 0.5381(3) 0.0472(13) Uani 1 1 d . A .
H20A H 0.0987 0.5754 0.4988 0.057 Uiso 0.503(7) 1 d PR A 1
H20B H 0.2045 0.5635 0.5235 0.057 Uiso 0.503(7) 1 d PR A 1
H20C H 0.0773 0.5627 0.5204 0.057 Uiso 0.497(7) 1 d PR A 2
H20D H 0.1840 0.5775 0.5005 0.057 Uiso 0.497(7) 1 d PR A 2
C21 C 0.1248(4) 0.7060(3) 0.3148(3) 0.0526(15) Uani 1 1 d . . .
H21A H 0.1811 0.6783 0.3304 0.079 Uiso 1 1 calc R . .
H21B H 0.1262 0.7142 0.2666 0.079 Uiso 1 1 calc R . .
H21C H 0.0709 0.6736 0.3251 0.079 Uiso 1 1 calc R . .
C22 C 0.0801(5) 0.9972(3) 0.4217(3) 0.0582(16) Uani 1 1 d . . .
H22A H 0.0211 0.9913 0.4435 0.087 Uiso 1 1 calc R A .
H22B H 0.0725 1.0344 0.3843 0.087 Uiso 1 1 calc R . .
H22C H 0.1266 1.0181 0.4538 0.087 Uiso 1 1 calc R . .
C23 C 0.1168(5) 1.0391(3) 0.7231(3) 0.0552(15) Uani 1 1 d . . .
H23A H 0.1696 1.0422 0.6942 0.083 Uiso 1 1 calc R . .
H23B H 0.1184 1.0847 0.7538 0.083 Uiso 1 1 calc R . .
H23C H 0.0594 1.0405 0.6958 0.083 Uiso 1 1 calc R . .
C24 C 0.1164(4) 0.7739(4) 0.8754(3) 0.0575(16) Uani 1 1 d . . .
H24A H 0.0607 0.7436 0.8627 0.086 Uiso 1 1 calc R A .
H24B H 0.1129 0.7920 0.9216 0.086 Uiso 1 1 calc R . .
H24C H 0.1707 0.7397 0.8712 0.086 Uiso 1 1 calc R . .

loop_
_atom_site_aniso_label
_atom_site_aniso_U_11
_atom_site_aniso_U_22
_atom_site_aniso_U_33
_atom_site_aniso_U_23
_atom_site_aniso_U_13
_atom_site_aniso_U_12
I1 0.0647(3) 0.0627(3) 0.0519(3) -0.01090(18) 0.0072(2) 0.0007(2)
O1 0.095(3) 0.041(2) 0.0316(19) -0.0002(16) 0.0042(19) 0.008(2)
O2 0.086(3) 0.040(2) 0.0305(18) 0.0047(15) 0.0088(18) 0.0081(19)
O3 0.090(3) 0.037(2) 0.035(2) -0.0051(16) 0.003(2) 0.007(2)
O4 0.092(3) 0.047(2) 0.0293(19) -0.0032(16) 0.0019(19) 0.006(2)
C1 0.146(7) 0.026(3) 0.062(4) -0.007(3) 0.017(4) -0.003(4)
C2 0.086(5) 0.037(3) 0.068(4) 0.008(3) 0.010(4) 0.006(3)
C3 0.074(4) 0.036(3) 0.062(4) 0.013(3) -0.006(3) 0.003(3)
N1 0.052(5) 0.031(3) 0.052(4) 0.003(3) 0.002(5) -0.004(5)
C4 0.046(7) 0.032(3) 0.037(3) 0.004(2) 0.007(6) 0.006(7)
N1' 0.046(7) 0.032(3) 0.037(3) 0.004(2) 0.007(6) 0.006(7)
C4' 0.052(5) 0.031(3) 0.052(4) 0.003(3) 0.002(5) -0.004(5)
C5 0.081(4) 0.032(3) 0.038(3) 0.004(2) -0.009(3) 0.000(3)
C6 0.042(3) 0.029(3) 0.036(3) 0.0014(19) 0.000(2) -0.001(2)
C7 0.043(3) 0.031(3) 0.034(3) 0.000(2) -0.002(2) 0.006(2)
C8 0.045(3) 0.040(3) 0.033(3) 0.002(2) -0.003(2) -0.001(2)
C9 0.051(3) 0.046(3) 0.033(3) -0.004(2) -0.001(2) 0.005(2)
C10 0.051(3) 0.032(3) 0.039(3) -0.003(2) 0.000(2) 0.001(2)
C11 0.052(3) 0.032(3) 0.034(3) -0.001(2) 0.001(2) 0.007(2)
C12 0.041(3) 0.035(3) 0.033(3) 0.003(2) 0.003(2) -0.001(2)
C13 0.034(3) 0.030(2) 0.033(3) -0.0016(19) -0.003(2) -0.0006(19)
C14 0.049(3) 0.034(3) 0.031(3) -0.002(2) 0.001(2) 0.006(2)
C15 0.056(3) 0.034(3) 0.032(3) 0.006(2) 0.011(2) 0.004(2)
C16 0.053(3) 0.040(3) 0.026(2) -0.002(2) 0.003(2) 0.000(2)
C17 0.047(3) 0.031(3) 0.040(3) -0.005(2) 0.003(2) -0.003(2)
C18 0.034(3) 0.033(3) 0.031(2) 0.0024(19) -0.001(2) 0.000(2)
C19 0.040(3) 0.032(3) 0.040(3) 0.001(2) 0.000(2) -0.003(2)
C20 0.068(4) 0.036(3) 0.038(3) 0.000(2) 0.007(3) -0.001(3)
C21 0.071(4) 0.052(3) 0.035(3) -0.013(2) 0.002(3) -0.001(3)
C22 0.092(5) 0.036(3) 0.047(3) 0.007(3) 0.013(3) 0.009(3)
C23 0.080(4) 0.037(3) 0.049(3) -0.003(2) 0.005(3) 0.001(3)
C24 0.080(4) 0.058(4) 0.036(3) 0.005(3) 0.005(3) 0.005(3)

loop_
_atom_type_symbol
_atom_type_description
_atom_type_scat_dispersion_real
_atom_type_scat_dispersion_imag
_atom_type_scat_source
C C 0.0033 0.0016 'International Tables Vol C Tables 4.2.6.8 and 6.1.1.4'
H H 0.0000 0.0000 'International Tables Vol C Tables 4.2.6.8 and 6.1.1.4'
N N 0.0061 0.0033 'International Tables Vol C Tables 4.2.6.8 and 6.1.1.4'
O O 0.0106 0.0060 'International Tables Vol C Tables 4.2.6.8 and 6.1.1.4'
I I -0.4742 1.8119 'International Tables Vol C Tables 4.2.6.8 and 6.1.1.4'

loop_
_geom_angle_atom_site_label_1
_geom_angle_atom_site_label_2
_geom_angle_atom_site_label_3
_geom_angle
C16 O1 C21 118.0(4)
C15 O2 C22 117.0(4)
C10 O3 C23 117.9(4)
C9 O4 C24 116.9(4)
C2 C1 N1 103.5(5)
C2 C1 C4' 103.1(6)
N1 C1 C4' 33.2(5)
C2 C1 H1A 109.3
N1 C1 H1A 109.1
C4' C1 H1A 136.4
C2 C1 H1B 114.2
N1 C1 H1B 110.8
C4' C1 H1B 81.5
H1A C1 H1B 109.7
C2 C1 H1C 108.0
N1 C1 H1C 78.4
C4' C1 H1C 109.8
H1A C1 H1C 32.3
H1B C1 H1C 132.3
C2 C1 H1D 114.2
N1 C1 H1D 134.5
C4' C1 H1D 110.4
H1A C1 H1D 82.2
H1B C1 H1D 30.3
H1C C1 H1D 111.1
C1 C2 C3 107.1(5)
C1 C2 H2A 110.3
C3 C2 H2A 110.3
C1 C2 H2B 110.3
C3 C2 H2B 110.3
H2A C2 H2B 108.6
C2 C3 N1' 102.9(6)
C2 C3 C4 102.4(7)
N1' C3 C4 25.4(5)
C2 C3 H3A 112.1
N1' C3 H3A 133.2
C4 C3 H3A 113.7
C2 C3 H3B 109.0
N1' C3 H3B 86.3
C4 C3 H3B 110.1
H3A C3 H3B 109.3
C2 C3 H3C 112.5
N1' C3 H3C 109.4
C4 C3 H3C 86.7
H3A C3 H3C 28.3
H3B C3 H3C 130.2
C2 C3 H3D 109.0
N1' C3 H3D 112.1
C4 C3 H3D 133.5
H3A C3 H3D 85.2
H3B C3 H3D 27.0
H3C C3 H3D 110.7
C4 N1 C20 109.9(9)
C4 N1 C1 98.9(9)
C20 N1 C1 113.6(7)
C4 N1 H1E 111.3
C20 N1 H1E 111.3
C1 N1 H1E 111.3
N1 C4 C5 110.1(10)
N1 C4 C3 102.6(10)
C5 C4 C3 115.4(10)
N1 C4 H4A 109.5
C5 C4 H4A 109.5
C3 C4 H4A 109.5
C5 N1' C4' 111.2(9)
C5 N1' C3 117.2(8)
C4' N1' C3 102.2(8)
C5 N1' H1'A 108.6
C4' N1' H1'A 108.6
C3 N1' H1'A 108.6
N1' C4' C20 108.2(10)
N1' C4' C1 99.1(9)
C20 C4' C1 111.6(9)
N1' C4' H4'A 112.3
C20 C4' H4'A 112.3
C1 C4' H4'A 112.3
N1' C5 C4 26.3(5)
N1' C5 C6 111.5(6)
C4 C5 C6 112.8(7)
N1' C5 H5A 129.6
C4 C5 H5A 109.5
C6 C5 H5A 110.2
N1' C5 H5B 83.5
C4 C5 H5B 107.1
C6 C5 H5B 108.8
H5A C5 H5B 108.3
N1' C5 H5C 106.4
C4 C5 H5C 81.8
C6 C5 H5C 109.9
H5A C5 H5C 31.3
H5B C5 H5C 132.6
N1' C5 H5D 109.4
C4 C5 H5D 128.3
C6 C5 H5D 109.6
H5A C5 H5D 81.2
H5B C5 H5D 29.2
H5C C5 H5D 110.0
C19 C6 C7 121.2(4)
C19 C6 C5 121.9(4)
C7 C6 C5 116.9(4)
C8 C7 C12 119.3(4)
C8 C7 C6 121.7(4)
C12 C7 C6 119.0(4)
C9 C8 C7 121.7(5)
C9 C8 H8 119.2
C7 C8 H8 119.2
C8 C9 O4 125.6(5)
C8 C9 C10 119.8(5)
O4 C9 C10 114.5(4)
C11 C10 O3 125.7(5)
C11 C10 C9 119.9(5)
O3 C10 C9 114.4(4)
C10 C11 C12 121.5(5)
C10 C11 H11 119.2
C12 C11 H11 119.2
C7 C12 C11 117.7(4)
C7 C12 C13 119.7(4)
C11 C12 C13 122.6(4)
C18 C13 C14 117.7(4)
C18 C13 C12 120.0(4)
C14 C13 C12 122.3(4)
C15 C14 C13 122.0(4)
C15 C14 H14 119.0
C13 C14 H14 119.0
C14 C15 O2 125.2(4)
C14 C15 C16 120.5(4)
O2 C15 C16 114.2(4)
O1 C16 C17 126.6(4)
O1 C16 C15 114.7(4)
C17 C16 C15 118.7(4)
C16 C17 C18 121.5(4)
C16 C17 H17 119.2
C18 C17 H17 119.2
C17 C18 C13 119.6(4)
C17 C18 C19 121.5(4)
C13 C18 C19 118.9(4)
C6 C19 C18 121.2(4)
C6 C19 C20 121.3(4)
C18 C19 C20 117.5(4)
N1 C20 C19 110.0(5)
N1 C20 C4' 34.6(5)
C19 C20 C4' 111.9(6)
N1 C20 H20A 109.9
C19 C20 H20A 108.3
C4' C20 H20A 134.0
N1 C20 H20B 110.2
C19 C20 H20B 110.2
C4' C20 H20B 77.8
H20A C20 H20B 108.2
N1 C20 H20C 78.5
C19 C20 H20C 107.5
C4' C20 H20C 110.0
H20A C20 H20C 34.5
H20B C20 H20C 134.7
N1 C20 H20D 135.7
C19 C20 H20D 108.5
C4' C20 H20D 109.2
H20A C20 H20D 77.1
H20B C20 H20D 33.9
H20C C20 H20D 109.6
O1 C21 H21A 109.5
O1 C21 H21B 109.5
H21A C21 H21B 109.5
O1 C21 H21C 109.5
H21A C21 H21C 109.5
H21B C21 H21C 109.5
O2 C22 H22A 109.5
O2 C22 H22B 109.5
H22A C22 H22B 109.5
O2 C22 H22C 109.5
H22A C22 H22C 109.5
H22B C22 H22C 109.5
O3 C23 H23A 109.5
O3 C23 H23B 109.5
H23A C23 H23B 109.5
O3 C23 H23C 109.5
H23A C23 H23C 109.5
H23B C23 H23C 109.5
O4 C24 H24A 109.5
O4 C24 H24B 109.5
H24A C24 H24B 109.5
O4 C24 H24C 109.5
H24A C24 H24C 109.5
H24B C24 H24C 109.5

loop_
_geom_bond_atom_site_label_1
_geom_bond_atom_site_label_2
_geom_bond_distance
O1 C16 1.361(6)
O1 C21 1.427(6)
O2 C15 1.374(6)
O2 C22 1.425(6)
O3 C10 1.369(6)
O3 C23 1.425(6)
O4 C9 1.370(6)
O4 C24 1.422(7)
C1 C2 1.493(8)
C1 N1 1.572(11)
C1 C4' 1.576(13)
C1 H1A 0.9770
C1 H1B 1.0125
C1 H1C 0.9890
C1 H1D 1.0032
C2 C3 1.524(8)
C2 H2A 0.9900
C2 H2B 0.9900
C3 N1' 1.527(14)
C3 C4 1.535(18)
C3 H3A 0.9752
C3 H3B 1.0116
C3 H3C 0.9851
C3 H3D 1.0086
N1 C4 1.477(10)
N1 C20 1.495(10)
N1 H1E 0.9300
C4 C5 1.488(16)
C4 H4A 1.0000
N1' C5 1.468(14)
N1' C4' 1.481(10)
N1' H1'A 0.9300
C4' C20 1.526(13)
C4' H4'A 1.0000
C5 C6 1.508(7)
C5 H5A 0.9757
C5 H5B 1.0116
C5 H5C 0.9889
C5 H5D 1.0072
C6 C19 1.360(7)
C6 C7 1.446(6)
C7 C8 1.414(7)
C7 C12 1.417(6)
C8 C9 1.350(7)
C8 H8 0.9500
C9 C10 1.418(7)
C10 C11 1.369(7)
C11 C12 1.422(7)
C11 H11 0.9500
C12 C13 1.450(6)
C13 C18 1.413(6)
C13 C14 1.420(6)
C14 C15 1.356(7)
C14 H14 0.9500
C15 C16 1.422(7)
C16 C17 1.375(7)
C17 C18 1.413(7)
C17 H17 0.9500
C18 C19 1.447(6)
C19 C20 1.515(7)
C20 H20A 0.9747
C20 H20B 1.0093
C20 H20C 0.9881
C20 H20D 1.0083
C21 H21A 0.9800
C21 H21B 0.9800
C21 H21C 0.9800
C22 H22A 0.9800
C22 H22B 0.9800
C22 H22C 0.9800
C23 H23A 0.9800
C23 H23B 0.9800
C23 H23C 0.9800
C24 H24A 0.9800
C24 H24B 0.9800
C24 H24C 0.9800

loop_
_geom_torsion_atom_site_label_1
_geom_torsion_atom_site_label_2
_geom_torsion_atom_site_label_3
_geom_torsion_atom_site_label_4
_geom_torsion
N1 C1 C2 C3 -17.0(8)
C4' C1 C2 C3 17.2(8)
C1 C2 C3 N1' 13.0(8)
C1 C2 C3 C4 -13.0(8)
C2 C1 N1 C4 41.5(10)
C4' C1 N1 C4 -51.8(11)
C2 C1 N1 C20 157.8(7)
C4' C1 N1 C20 64.5(11)
C20 N1 C4 C5 67.5(13)
C1 N1 C4 C5 -173.3(9)
C20 N1 C4 C3 -169.1(7)
C1 N1 C4 C3 -50.0(10)
C2 C3 C4 N1 40.4(10)
N1' C3 C4 N1 -53.7(14)
C2 C3 C4 C5 160.2(7)
N1' C3 C4 C5 66.1(19)
C2 C3 N1' C5 -162.1(7)
C4 C3 N1' C5 -70(2)
C2 C3 N1' C4' -40.3(10)
C4 C3 N1' C4' 51.5(15)
C5 N1' C4' C20 -67.7(13)
C3 N1' C4' C20 166.5(7)
C5 N1' C4' C1 175.8(8)
C3 N1' C4' C1 50.0(11)
C2 C1 C4' N1' -41.6(11)
N1 C1 C4' N1' 53.2(10)
C2 C1 C4' C20 -155.5(7)
N1 C1 C4' C20 -60.7(11)
C4' N1' C5 C4 -47.1(15)
C3 N1' C5 C4 70(2)
C4' N1' C5 C6 51.1(12)
C3 N1' C5 C6 168.1(6)
N1 C4 C5 N1' 48.6(14)
C3 C4 C5 N1' -67(2)
N1 C4 C5 C6 -44.1(13)
C3 C4 C5 C6 -159.7(7)
N1' C5 C6 C19 -17.0(8)
C4 C5 C6 C19 11.4(9)
N1' C5 C6 C7 161.4(6)
C4 C5 C6 C7 -170.2(7)
C19 C6 C7 C8 177.5(5)
C5 C6 C7 C8 -0.9(7)
C19 C6 C7 C12 -2.6(8)
C5 C6 C7 C12 179.0(5)
C12 C7 C8 C9 -0.1(8)
C6 C7 C8 C9 179.8(5)
C7 C8 C9 O4 179.7(5)
C7 C8 C9 C10 -1.5(8)
C24 O4 C9 C8 -7.0(8)
C24 O4 C9 C10 174.2(5)
C23 O3 C10 C11 2.1(8)
C23 O3 C10 C9 -178.3(5)
C8 C9 C10 C11 1.2(8)
O4 C9 C10 C11 -179.8(5)
C8 C9 C10 O3 -178.4(5)
O4 C9 C10 O3 0.5(7)
O3 C10 C11 C12 -179.7(5)
C9 C10 C11 C12 0.7(8)
C8 C7 C12 C11 1.9(8)
C6 C7 C12 C11 -178.0(5)
C8 C7 C12 C13 -177.4(5)
C6 C7 C12 C13 2.7(7)
C10 C11 C12 C7 -2.3(8)
C10 C11 C12 C13 177.1(5)
C7 C12 C13 C18 -1.1(7)
C11 C12 C13 C18 179.6(5)
C7 C12 C13 C14 178.3(5)
C11 C12 C13 C14 -1.0(8)
C18 C13 C14 C15 0.6(8)
C12 C13 C14 C15 -178.8(5)
C13 C14 C15 O2 179.4(5)
C13 C14 C15 C16 -2.0(8)
C22 O2 C15 C14 -16.7(8)
C22 O2 C15 C16 164.5(5)
C21 O1 C16 C17 -0.5(8)
C21 O1 C16 C15 179.7(5)
C14 C15 C16 O1 -178.6(5)
O2 C15 C16 O1 0.2(7)
C14 C15 C16 C17 1.7(8)
O2 C15 C16 C17 -179.5(5)
O1 C16 C17 C18 -179.8(5)
C15 C16 C17 C18 0.0(8)
C16 C17 C18 C13 -1.3(8)
C16 C17 C18 C19 179.9(5)
C14 C13 C18 C17 1.1(7)
C12 C13 C18 C17 -179.5(4)
C14 C13 C18 C19 179.9(4)
C12 C13 C18 C19 -0.7(7)
C7 C6 C19 C18 0.8(8)
C5 C6 C19 C18 179.1(5)
C7 C6 C19 C20 -178.3(5)
C5 C6 C19 C20 0.0(8)
C17 C18 C19 C6 179.6(5)
C13 C18 C19 C6 0.8(7)
C17 C18 C19 C20 -1.2(7)
C13 C18 C19 C20 -180.0(5)
C4 N1 C20 C19 -54.1(11)
C1 N1 C20 C19 -163.8(6)
C4 N1 C20 C4' 45.7(11)
C1 N1 C20 C4' -64.0(11)
C6 C19 C20 N1 21.2(8)
C18 C19 C20 N1 -158.0(6)
C6 C19 C20 C4' -15.9(9)
C18 C19 C20 C4' 164.9(6)
N1' C4' C20 N1 -46.0(10)
C1 C4' C20 N1 62.1(11)
N1' C4' C20 C19 47.8(11)
C1 C4' C20 C19 155.9(7)

loop_
_platon_squeeze_void_nr
_platon_squeeze_void_average_x
_platon_squeeze_void_average_y
_platon_squeeze_void_average_z
_platon_squeeze_void_volume
_platon_squeeze_void_count_electrons
_platon_squeeze_void_content
1 0.250 0.250 0.500 146 28 ' '
2 0.250 0.750 0.000 146 28 ' '
3 0.750 0.250 0.000 146 28 ' '
4 0.750 0.750 0.500 146 28 ' '
